data_4126354
loop_
_publ_author_name
'Shen, Kun'
'Wang, Qiu'

_publ_section_title
;
 Copper-Catalyzed Alkene Aminoazidation as a Rapid Entry to 1,2-Diamines
 and Installation of an Azide Reporter onto Azahetereocycles.
;
_journal_name_full 'Journal of the American Chemical Society'
_journal_paper_doi 10.1021/jacs.7b06852
_journal_year 2017
_chemical_formula_moiety 'C19 H28 N2 O4'
_chemical_formula_sum 'C19 H28 N2 O4'
_chemical_formula_weight 348.43
_chemical_name_common sk-V-148
_space_group_crystal_system monoclinic
_space_group_IT_number 14
_space_group_name_Hall '-P 2ybc'
_space_group_name_H-M_alt 'P 1 21/c 1'
_symmetry_space_group_name_Hall '-P 2ybc'
_symmetry_space_group_name_H-M 'P 1 21/c 1'
_atom_sites_solution_hydrogens mixed
_cell_angle_alpha 90
_cell_angle_beta 107.307(3)
_cell_angle_gamma 90
_cell_formula_units_Z 4
_cell_length_a 16.6582(11)
_cell_length_b 11.8720(8)
_cell_length_c 10.1303(6)
_cell_measurement_reflns_used 9955
_cell_measurement_temperature 100.(2)
_cell_measurement_theta_max 38.2310
_cell_measurement_theta_min 2.7175
_cell_volume 1912.7(2)
_computing_cell_refinement 'SAINT V8.37A (Bruker AXS Inc., 2015)'
_computing_data_collection 'Bruker Instrument Service v2013.12.0.0'
_computing_data_reduction 'SAINT V8.37A (Bruker AXS Inc., 2015)'
_computing_structure_refinement 'SHELXL-2014/7 (Sheldrick, 2014)'
_diffrn_ambient_temperature 100.(2)
_diffrn_detector_area_resol_mean 8.3333
_diffrn_measured_fraction_theta_full 0.997
_diffrn_measured_fraction_theta_max 0.997
_diffrn_measurement_device_type 'Bruker-Nonius X8 Kappa APEX II'
_diffrn_measurement_method 'phi and omega scans'
_diffrn_radiation_monochromator graphite
_diffrn_radiation_type MoK\a
_diffrn_radiation_wavelength 0.71073
_diffrn_reflns_av_R_equivalents 0.0401
_diffrn_reflns_av_unetI/netI 0.0247
_diffrn_reflns_limit_h_max 29
_diffrn_reflns_limit_h_min -29
_diffrn_reflns_limit_k_max 20
_diffrn_reflns_limit_k_min -20
_diffrn_reflns_limit_l_max 17
_diffrn_reflns_limit_l_min -17
_diffrn_reflns_number 86589
_diffrn_reflns_theta_full 38.73
_diffrn_reflns_theta_max 38.73
_diffrn_reflns_theta_min 2.14
_diffrn_source 'fine-focus sealed tube'
_exptl_absorpt_coefficient_mu 0.085
_exptl_absorpt_correction_T_max 0.98
_exptl_absorpt_correction_T_min 0.93
_exptl_absorpt_correction_type multi-scan
_exptl_absorpt_process_details 'SADABS V2014/5 (Bruker AXS Inc.)'
_exptl_crystal_colour colourless
_exptl_crystal_density_diffrn 1.210
_exptl_crystal_density_method 'not measured'
_exptl_crystal_description block
_exptl_crystal_F_000 752
_exptl_crystal_size_max 0.385
_exptl_crystal_size_mid 0.258
_exptl_crystal_size_min 0.224
_refine_diff_density_max 0.563
_refine_diff_density_min -0.222
_refine_ls_extinction_method none
_refine_ls_goodness_of_fit_ref 1.026
_refine_ls_hydrogen_treatment mixed
_refine_ls_matrix_type full
_refine_ls_number_parameters 235
_refine_ls_number_reflns 10895
_refine_ls_number_restraints 0
_refine_ls_restrained_S_all 1.026
_refine_ls_R_factor_all 0.0535
_refine_ls_R_factor_gt 0.0384
_refine_ls_shift/su_max 0.001
_refine_ls_shift/su_mean 0.000
_refine_ls_structure_factor_coef Fsqd
_refine_ls_weighting_details 'w=1/[\s^2^(Fo^2^)+(0.0568P)^2^+0.3062P] where P=(Fo^2^+2Fc^2^)/3'
_refine_ls_weighting_scheme calc
_refine_ls_wR_factor_gt 0.1000
_refine_ls_wR_factor_ref 0.1102
_reflns_number_gt 8719
_reflns_number_total 10895
_reflns_threshold_expression 'I > 2\s(I)'
_cod_data_source_file ja7b06852_si_003.cif
_cod_data_source_block rds572
_cod_database_code 4126354

loop_
_space_group_symop_operation_xyz
'x, y, z'
'-x, y+1/2, -z+1/2'
'-x, -y, -z'
'x, -y-1/2, z-1/2'

loop_
_atom_site_type_symbol
_atom_site_label
_atom_site_fract_x
_atom_site_fract_y
_atom_site_fract_z
_atom_site_U_iso_or_equiv
_atom_site_adp_type
_atom_site_calc_flag
_atom_site_refinement_flags_adp
_atom_site_refinement_flags_posn
_atom_site_occupancy
O O4 0.08829(3) 0.72599(4) 0.57780(4) 0.01251(7) Uani d . . 1
O O1 0.29120(3) 1.06764(4) 0.73941(5) 0.01495(8) Uani d . . 1
N N2 0.21370(3) 0.79175(4) 0.58596(5) 0.01152(8) Uani d . . 1
H H2 0.1970(6) 0.7706(8) 0.5001(10) 0.014 Uiso d U . 1
O O3 0.17494(3) 0.78868(4) 0.78449(4) 0.01339(8) Uani d . . 1
N N1 0.27745(3) 1.03009(4) 0.60322(5) 0.01211(8) Uani d . . 1
O O2 0.25297(4) 1.20877(4) 0.51202(6) 0.02196(10) Uani d . . 1
C C15 0.16013(3) 0.77018(4) 0.66059(5) 0.00995(8) Uani d . . 1
C C9 0.36320(3) 0.73146(5) 0.65018(6) 0.01096(8) Uani d . . 1
C C8 0.30039(3) 0.82429(5) 0.65154(5) 0.01031(8) Uani d . . 1
H H8 0.3061 0.8419 0.7504 0.012 Uiso calc U R 1
C C16 0.01275(3) 0.71902(5) 0.62508(6) 0.01191(9) Uani d . . 1
C C4 0.32524(3) 0.93104(4) 0.58637(6) 0.01074(8) Uani d . . 1
H H4 0.3864 0.9461 0.6308 0.013 Uiso calc U R 1
C C2 0.29901(4) 1.05565(5) 0.38663(6) 0.01313(9) Uani d . . 1
C C3 0.30784(4) 0.93032(5) 0.42894(6) 0.01341(9) Uani d . . 1
H H3A 0.2554 0.8886 0.3834 0.016 Uiso calc U R 1
H H3B 0.3549 0.8949 0.4034 0.016 Uiso calc U R 1
C C1 0.27301(4) 1.11100(5) 0.50365(6) 0.01372(9) Uani d . . 1
C C12 0.48468(4) 0.56993(6) 0.64546(7) 0.01866(11) Uani d . . 1
H H12 0.526 0.5155 0.6429 0.022 Uiso calc U R 1
C C18 -0.01145(4) 0.83661(6) 0.65934(7) 0.01893(11) Uani d . . 1
H H18A 0.0296 0.8632 0.7446 0.028 Uiso calc U R 1
H H18B -0.0675 0.8344 0.6722 0.028 Uiso calc U R 1
H H18C -0.0121 0.888 0.5833 0.028 Uiso calc U R 1
C C14 0.44616(3) 0.74309(5) 0.73446(6) 0.01481(9) Uani d . . 1
H H14 0.4612 0.806 0.7947 0.018 Uiso calc U R 1
C C10 0.34152(4) 0.63725(5) 0.56516(6) 0.01421(9) Uani d . . 1
H H10 0.2853 0.6281 0.5078 0.017 Uiso calc U R 1
C C19 0.02656(4) 0.63661(5) 0.74499(6) 0.01634(10) Uani d . . 1
H H19A 0.0507 0.5666 0.7223 0.025 Uiso calc U R 1
H H19B -0.0274 0.6204 0.7614 0.025 Uiso calc U R 1
H H19C 0.0652 0.6699 0.8284 0.025 Uiso calc U R 1
C C7 0.38434(4) 1.10683(6) 0.38961(7) 0.02083(12) Uani d . . 1
H H7A 0.426 1.0893 0.4782 0.031 Uiso calc U R 1
H H7B 0.3787 1.1887 0.3785 0.031 Uiso calc U R 1
H H7C 0.4026 1.0751 0.314 0.031 Uiso calc U R 1
C C13 0.50685(4) 0.66360(5) 0.73101(7) 0.01718(10) Uani d . . 1
H H13 0.5633 0.6733 0.787 0.021 Uiso calc U R 1
C C17 -0.05336(4) 0.67304(6) 0.49844(6) 0.01843(11) Uani d . . 1
H H17A -0.0585 0.7234 0.4197 0.028 Uiso calc U R 1
H H17B -0.1076 0.6683 0.5175 0.028 Uiso calc U R 1
H H17C -0.0366 0.5979 0.4766 0.028 Uiso calc U R 1
C C5 0.21255(4) 1.07846(6) 0.76943(7) 0.01871(11) Uani d . . 1
H H5A 0.175 1.1279 0.7008 0.028 Uiso calc U R 1
H H5B 0.2224 1.1108 0.8619 0.028 Uiso calc U R 1
H H5C 0.1866 1.004 0.7661 0.028 Uiso calc U R 1
C C11 0.40198(4) 0.55614(5) 0.56376(7) 0.01843(11) Uani d . . 1
H H11 0.3865 0.4914 0.5068 0.022 Uiso calc U R 1
C C6 0.23455(5) 1.07677(6) 0.24657(7) 0.02080(12) Uani d . . 1
H H6A 0.2525 1.0387 0.1742 0.031 Uiso calc U R 1
H H6B 0.23 1.1579 0.228 0.031 Uiso calc U R 1
H H6C 0.1797 1.0473 0.2474 0.031 Uiso calc U R 1

loop_
_atom_site_aniso_label
_atom_site_aniso_U_11
_atom_site_aniso_U_22
_atom_site_aniso_U_33
_atom_site_aniso_U_12
_atom_site_aniso_U_13
_atom_site_aniso_U_23
O4 0.00883(15) 0.01851(18) 0.01068(16) -0.00261(13) 0.00366(12) -0.00264(13)
O1 0.01548(17) 0.01872(19) 0.01154(17) -0.00011(14) 0.00540(14) -0.00416(14)
N2 0.00831(16) 0.0174(2) 0.00891(17) -0.00102(14) 0.00268(13) -0.00025(14)
O3 0.01328(16) 0.01793(18) 0.00895(16) -0.00198(13) 0.00331(13) -0.00029(13)
N1 0.01493(19) 0.01202(18) 0.00992(17) 0.00239(14) 0.00451(14) -0.00051(14)
O2 0.0317(3) 0.01272(19) 0.0245(2) 0.00609(17) 0.0130(2) 0.00246(16)
C15 0.00882(17) 0.01094(19) 0.01000(19) 0.00047(14) 0.00266(14) 0.00086(15)
C9 0.00982(18) 0.01198(19) 0.01104(19) 0.00093(15) 0.00303(15) 0.00224(15)
C8 0.00839(17) 0.0124(2) 0.00994(19) 0.00014(15) 0.00244(14) 0.00036(15)
C16 0.00905(18) 0.0156(2) 0.0118(2) -0.00062(15) 0.00415(15) -0.00077(16)
C4 0.01017(18) 0.01133(19) 0.01117(19) 0.00116(15) 0.00387(15) 0.00018(15)
C2 0.0147(2) 0.0135(2) 0.0120(2) 0.00074(17) 0.00523(17) 0.00175(16)
C3 0.0175(2) 0.0127(2) 0.0113(2) 0.00106(17) 0.00631(17) 0.00031(16)
C1 0.0149(2) 0.0126(2) 0.0144(2) 0.00152(17) 0.00547(17) 0.00136(17)
C12 0.0177(2) 0.0199(3) 0.0194(3) 0.0079(2) 0.0069(2) 0.0044(2)
C18 0.0179(2) 0.0177(3) 0.0231(3) 0.00363(19) 0.0090(2) -0.0007(2)
C14 0.0105(2) 0.0151(2) 0.0168(2) 0.00079(17) 0.00102(17) 0.00180(18)
C10 0.0137(2) 0.0147(2) 0.0134(2) 0.00129(17) 0.00267(17) -0.00057(17)
C19 0.0154(2) 0.0184(2) 0.0157(2) -0.00291(18) 0.00533(18) 0.00261(19)
C7 0.0212(3) 0.0226(3) 0.0221(3) -0.0060(2) 0.0117(2) -0.0011(2)
C13 0.0116(2) 0.0193(3) 0.0197(3) 0.00376(18) 0.00311(18) 0.0053(2)
C17 0.0116(2) 0.0289(3) 0.0140(2) -0.0041(2) 0.00258(18) -0.0030(2)
C5 0.0208(3) 0.0176(2) 0.0223(3) 0.0003(2) 0.0136(2) -0.0031(2)
C11 0.0210(3) 0.0167(2) 0.0177(2) 0.0051(2) 0.0058(2) -0.00076(19)
C6 0.0234(3) 0.0236(3) 0.0139(2) 0.0049(2) 0.0030(2) 0.0040(2)

loop_
_atom_type_symbol
_atom_type_description
_atom_type_scat_dispersion_real
_atom_type_scat_dispersion_imag
_atom_type_scat_source
C C 0.0033 0.0016 'International Tables Vol C Tables 4.2.6.8 and 6.1.1.4'
H H 0.0000 0.0000 'International Tables Vol C Tables 4.2.6.8 and 6.1.1.4'
N N 0.0061 0.0033 'International Tables Vol C Tables 4.2.6.8 and 6.1.1.4'
O O 0.0106 0.0060 'International Tables Vol C Tables 4.2.6.8 and 6.1.1.4'

loop_
_geom_angle_atom_site_label_1
_geom_angle_atom_site_label_2
_geom_angle_atom_site_label_3
_geom_angle
C15 O4 C16 120.35(4)
N1 O1 C5 110.14(5)
C15 N2 C8 121.74(5)
C15 N2 H2 116.0(7)
C8 N2 H2 120.9(7)
C1 N1 O1 117.11(5)
C1 N1 C4 112.86(4)
O1 N1 C4 115.88(4)
O3 C15 O4 125.36(5)
O3 C15 N2 124.94(5)
O4 C15 N2 109.69(5)
C10 C9 C14 118.97(5)
C10 C9 C8 122.32(5)
C14 C9 C8 118.68(5)
N2 C8 C9 113.34(4)
N2 C8 C4 112.35(4)
C9 C8 C4 108.57(4)
N2 C8 H8 107.4
C9 C8 H8 107.4
C4 C8 H8 107.4
O4 C16 C18 109.39(5)
O4 C16 C17 102.68(4)
C18 C16 C17 110.30(5)
O4 C16 C19 110.72(5)
C18 C16 C19 113.25(5)
C17 C16 C19 109.98(5)
N1 C4 C3 100.68(4)
N1 C4 C8 112.79(4)
C3 C4 C8 116.68(4)
N1 C4 H4 108.8
C3 C4 H4 108.8
C8 C4 H4 108.8
C6 C2 C1 111.60(5)
C6 C2 C7 110.15(5)
C1 C2 C7 106.79(5)
C6 C2 C3 113.56(5)
C1 C2 C3 103.00(4)
C7 C2 C3 111.36(5)
C4 C3 C2 104.85(4)
C4 C3 H3A 110.8
C2 C3 H3A 110.8
C4 C3 H3B 110.8
C2 C3 H3B 110.8
H3A C3 H3B 108.9
O2 C1 N1 124.70(6)
O2 C1 C2 127.69(5)
N1 C1 C2 107.60(5)
C11 C12 C13 119.85(6)
C11 C12 H12 120.1
C13 C12 H12 120.1
C16 C18 H18A 109.5
C16 C18 H18B 109.5
H18A C18 H18B 109.5
C16 C18 H18C 109.5
H18A C18 H18C 109.5
H18B C18 H18C 109.5
C13 C14 C9 120.75(6)
C13 C14 H14 119.6
C9 C14 H14 119.6
C9 C10 C11 120.34(5)
C9 C10 H10 119.8
C11 C10 H10 119.8
C16 C19 H19A 109.5
C16 C19 H19B 109.5
H19A C19 H19B 109.5
C16 C19 H19C 109.5
H19A C19 H19C 109.5
H19B C19 H19C 109.5
C2 C7 H7A 109.5
C2 C7 H7B 109.5
H7A C7 H7B 109.5
C2 C7 H7C 109.5
H7A C7 H7C 109.5
H7B C7 H7C 109.5
C12 C13 C14 119.87(6)
C12 C13 H13 120.1
C14 C13 H13 120.1
C16 C17 H17A 109.5
C16 C17 H17B 109.5
H17A C17 H17B 109.5
C16 C17 H17C 109.5
H17A C17 H17C 109.5
H17B C17 H17C 109.5
O1 C5 H5A 109.5
O1 C5 H5B 109.5
H5A C5 H5B 109.5
O1 C5 H5C 109.5
H5A C5 H5C 109.5
H5B C5 H5C 109.5
C12 C11 C10 120.19(6)
C12 C11 H11 119.9
C10 C11 H11 119.9
C2 C6 H6A 109.5
C2 C6 H6B 109.5
H6A C6 H6B 109.5
C2 C6 H6C 109.5
H6A C6 H6C 109.5
H6B C6 H6C 109.5

loop_
_geom_bond_atom_site_label_1
_geom_bond_atom_site_label_2
_geom_bond_distance
O4 C15 1.3467(7)
O4 C16 1.4758(7)
O1 N1 1.4024(6)
O1 C5 1.4363(8)
N2 C15 1.3545(7)
N2 C8 1.4510(7)
N2 H2 0.868(10)
O3 C15 1.2249(7)
N1 C1 1.3789(8)
N1 C4 1.4582(7)
O2 C1 1.2177(7)
C9 C10 1.3921(8)
C9 C14 1.3985(8)
C9 C8 1.5225(7)
C8 C4 1.5414(8)
C8 H8 1.0
C16 C18 1.5216(9)
C16 C17 1.5219(8)
C16 C19 1.5230(8)
C4 C3 1.5337(8)
C4 H4 1.0
C2 C6 1.5240(9)
C2 C1 1.5265(8)
C2 C7 1.5379(9)
C2 C3 1.5433(8)
C3 H3A 0.99
C3 H3B 0.99
C12 C11 1.3898(10)
C12 C13 1.3906(10)
C12 H12 0.95
C18 H18A 0.98
C18 H18B 0.98
C18 H18C 0.98
C14 C13 1.3910(8)
C14 H14 0.95
C10 C11 1.3965(9)
C10 H10 0.95
C19 H19A 0.98
C19 H19B 0.98
C19 H19C 0.98
C7 H7A 0.98
C7 H7B 0.98
C7 H7C 0.98
C13 H13 0.95
C17 H17A 0.98
C17 H17B 0.98
C17 H17C 0.98
C5 H5A 0.98
C5 H5B 0.98
C5 H5C 0.98
C11 H11 0.95
C6 H6A 0.98
C6 H6B 0.98
C6 H6C 0.98

loop_
_geom_torsion_atom_site_label_1
_geom_torsion_atom_site_label_2
_geom_torsion_atom_site_label_3
_geom_torsion_atom_site_label_4
_geom_torsion
C5 O1 N1 C1 95.62(6)
C5 O1 N1 C4 -127.21(5)
C16 O4 C15 O3 13.72(8)
C16 O4 C15 N2 -165.98(5)
C8 N2 C15 O3 9.42(9)
C8 N2 C15 O4 -170.89(5)
C15 N2 C8 C9 107.01(6)
C15 N2 C8 C4 -129.46(5)
C10 C9 C8 N2 15.23(7)
C14 C9 C8 N2 -166.67(5)
C10 C9 C8 C4 -110.35(6)
C14 C9 C8 C4 67.74(6)
C15 O4 C16 C18 58.90(6)
C15 O4 C16 C17 176.05(5)
C15 O4 C16 C19 -66.59(6)
C1 N1 C4 C3 -30.38(6)
O1 N1 C4 C3 -169.33(4)
C1 N1 C4 C8 -155.47(5)
O1 N1 C4 C8 65.58(6)
N2 C8 C4 N1 63.33(6)
C9 C8 C4 N1 -170.51(4)
N2 C8 C4 C3 -52.52(6)
C9 C8 C4 C3 73.64(6)
N1 C4 C3 C2 32.32(5)
C8 C4 C3 C2 154.73(4)
C6 C2 C3 C4 -145.20(5)
C1 C2 C3 C4 -24.35(6)
C7 C2 C3 C4 89.76(6)
O1 N1 C1 O2 -25.04(9)
C4 N1 C1 O2 -163.45(6)
O1 N1 C1 C2 153.91(5)
C4 N1 C1 C2 15.50(6)
C6 C2 C1 O2 -52.40(9)
C7 C2 C1 O2 68.02(8)
C3 C2 C1 O2 -174.58(6)
C6 C2 C1 N1 128.69(5)
C7 C2 C1 N1 -110.89(5)
C3 C2 C1 N1 6.51(6)
C10 C9 C14 C13 1.75(9)
C8 C9 C14 C13 -176.41(5)
C14 C9 C10 C11 -0.38(9)
C8 C9 C10 C11 177.71(5)
C11 C12 C13 C14 0.00(10)
C9 C14 C13 C12 -1.58(9)
C13 C12 C11 C10 1.36(10)
C9 C10 C11 C12 -1.17(10)
